data_7019298
loop_
_publ_author_name
'Zhou, Wen'
'Chiang, Linus'
'Patrick, Brian O.'
'Storr, Tim'
'Smith, Kevin M.'

_publ_section_title
;
 Cyclopentadienyl chromium diimine and pyridine-imine complexes:
 ligand-based radicals and metal-based redox chemistry.
;
_journal_issue 26
_journal_name_full 'Dalton transactions (Cambridge, England : 2003)'
_journal_page_first 7920
_journal_page_last 7930
_journal_paper_doi 10.1039/c2dt30160a
_journal_volume 41
_journal_year 2012
_chemical_formula_sum 'C20 H21 Cr N2'
_chemical_formula_weight 341.39
_chemical_name_systematic
;
?
;
_space_group_IT_number 4
_symmetry_cell_setting monoclinic
_symmetry_space_group_name_Hall 'P 2yb'
_symmetry_space_group_name_H-M 'P 1 21 1'
_atom_sites_solution_hydrogens geom
_atom_sites_solution_primary direct
_atom_sites_solution_secondary difmap
_audit_creation_method SHELXL-97
_cell_angle_alpha 90.00
_cell_angle_beta 100.821(6)
_cell_angle_gamma 90.00
_cell_formula_units_Z 4
_cell_length_a 13.1264(14)
_cell_length_b 7.0886(8)
_cell_length_c 18.898(2)
_cell_measurement_reflns_used 3561
_cell_measurement_temperature 293(2)
_cell_measurement_theta_max 22.759
_cell_measurement_theta_min 2.193
_cell_volume 1727.2(3)
_computing_structure_refinement 'SHELXL-97 (Sheldrick, 2008)'
_diffrn_ambient_temperature 293(2)
_diffrn_measured_fraction_theta_full 0.995
_diffrn_measured_fraction_theta_max 0.995
_diffrn_measurement_device_type 'Bruker X8 APEX II'
_diffrn_measurement_method 'area detector'
_diffrn_radiation_monochromator graphite
_diffrn_radiation_source 'fine-focus sealed tube'
_diffrn_radiation_type MoK\a
_diffrn_radiation_wavelength 0.71073
_diffrn_reflns_av_R_equivalents 0.0000
_diffrn_reflns_av_sigmaI/netI 0.0714
_diffrn_reflns_limit_h_max 14
_diffrn_reflns_limit_h_min -14
_diffrn_reflns_limit_k_max 7
_diffrn_reflns_limit_k_min 0
_diffrn_reflns_limit_l_max 20
_diffrn_reflns_limit_l_min 0
_diffrn_reflns_number 2546
_diffrn_reflns_theta_full 22.77
_diffrn_reflns_theta_max 22.77
_diffrn_reflns_theta_min 1.10
_exptl_absorpt_coefficient_mu 0.663
_exptl_absorpt_correction_T_max 0.948
_exptl_absorpt_correction_T_min 0.626
_exptl_absorpt_correction_type multi-scan
_exptl_crystal_colour black
_exptl_crystal_density_diffrn 1.313
_exptl_crystal_density_method 'not measured'
_exptl_crystal_description irregular
_exptl_crystal_F_000 716
_exptl_crystal_size_max 0.520
_exptl_crystal_size_mid 0.320
_exptl_crystal_size_min 0.080
_refine_diff_density_max 2.163
_refine_diff_density_min -1.262
_refine_diff_density_rms 0.158
_refine_ls_abs_structure_details 'Flack H D (1983), Acta Cryst. A39, 876-881'
_refine_ls_abs_structure_Flack 0.14(8)
_refine_ls_extinction_method none
_refine_ls_goodness_of_fit_ref 1.075
_refine_ls_hydrogen_treatment constr
_refine_ls_matrix_type full
_refine_ls_number_parameters 362
_refine_ls_number_reflns 2546
_refine_ls_number_restraints 451
_refine_ls_restrained_S_all 0.983
_refine_ls_R_factor_all 0.1022
_refine_ls_R_factor_gt 0.0816
_refine_ls_shift/su_max 0.000
_refine_ls_shift/su_mean 0.000
_refine_ls_structure_factor_coef Fsqd
_refine_ls_weighting_details 'calc w=1/[\s^2^(Fo^2^)+(0.1128P)^2^+8.3559P] where P=(Fo^2^+2Fc^2^)/3'
_refine_ls_weighting_scheme calc
_refine_ls_wR_factor_gt 0.1988
_refine_ls_wR_factor_ref 0.2161
_reflns_number_gt 2146
_reflns_number_total 2546
_reflns_threshold_expression >2\s(I)
_cod_data_source_file c2dt30160a.txt
_cod_data_source_block ks139_5
_cod_depositor_comments
;
The following automatic conversions were performed:

'_symmetry_cell_setting' value 'Monoclinic' changed to 'monoclinic'
according to /home/saulius/struct/CIF-dictionaries/cif_core.dic
dictionary named 'cif_core.dic' version 2.4.1 from
2010-06-29.

'_exptl_absorpt_correction_type' value 'Multi-scan'
changed to 'multi-scan' according to
/home/saulius/struct/CIF-dictionaries/cif_core.dic dictionary named
'cif_core.dic' version 2.4.1 from 2010-06-29.

Automatic conversion script
Id: cif_fix_values 1891 2012-01-12 08:04:46Z andrius 
;
_cod_original_sg_symbol_H-M 'P 21'
_cod_database_code 7019298

loop_
_symmetry_equiv_pos_as_xyz
'x, y, z'
'-x, y+1/2, -z'

loop_
_atom_site_label
_atom_site_type_symbol
_atom_site_fract_x
_atom_site_fract_y
_atom_site_fract_z
_atom_site_U_iso_or_equiv
_atom_site_adp_type
_atom_site_occupancy
_atom_site_symmetry_multiplicity
_atom_site_calc_flag
_atom_site_refinement_flags
C16 C 0.3904(12) 0.146(3) 0.0702(8) 0.025(4) Uani 1 1 d U
H16 H 0.3325 0.0819 0.0458 0.030 Uiso 1 1 calc R
C17 C 0.4450(14) 0.073(3) 0.1347(9) 0.025(4) Uani 1 1 d U
C18 C 0.4437(14) 0.435(3) 0.3059(8) 0.032(5) Uani 1 1 d U
H18 H 0.4283 0.4825 0.2592 0.039 Uiso 1 1 calc R
C19 C 0.3869(15) 0.298(3) 0.3326(12) 0.042(5) Uani 1 1 d U
H19 H 0.3273 0.2380 0.3085 0.051 Uiso 1 1 calc R
C20 C 0.6611(16) 0.436(3) 0.1779(10) 0.044(6) Uani 1 1 d U
H20A H 0.6595 0.4507 0.2282 0.066 Uiso 1 1 calc R
H20B H 0.6639 0.5577 0.1562 0.066 Uiso 1 1 calc R
H20C H 0.7213 0.3642 0.1726 0.066 Uiso 1 1 calc R
C21 C 0.9599(12) -0.090(2) 0.5682(8) 0.019(4) Uani 1 1 d U
H21 H 0.9087 -0.0399 0.5323 0.023 Uiso 1 1 calc R
C22 C 1.0975(11) -0.303(3) 0.6027(9) 0.025(4) Uani 1 1 d U
H22 H 1.1414 -0.3962 0.5912 0.030 Uiso 1 1 calc R
C23 C 1.1045(12) -0.247(2) 0.6708(9) 0.021(4) Uani 1 1 d U
H23 H 1.1545 -0.3004 0.7066 0.025 Uiso 1 1 calc R
C24 C 1.0360(13) -0.106(3) 0.6895(8) 0.018(4) Uiso 1 1 d U
C25 C 1.0313(12) -0.041(2) 0.7568(9) 0.025(4) Uani 1 1 d U
H25 H 1.0764 -0.0854 0.7973 0.030 Uiso 1 1 calc R
C26 C 0.4119(16) -0.108(3) 0.1645(10) 0.039(5) Uani 1 1 d U
H26A H 0.4518 -0.2106 0.1506 0.059 Uiso 1 1 calc R
H26B H 0.3396 -0.1296 0.1458 0.059 Uiso 1 1 calc R
H26C H 0.4230 -0.1008 0.2161 0.059 Uiso 1 1 calc R
C27 C 0.5270(14) 0.494(3) 0.3581(9) 0.025(4) Uiso 1 1 d U
H27 H 0.5752 0.5857 0.3518 0.030 Uiso 1 1 calc R
C28 C 0.5264(15) 0.398(3) 0.4188(10) 0.040(5) Uiso 1 1 d U
H28 H 0.5734 0.4122 0.4619 0.048 Uiso 1 1 calc R
C29 C 0.4400(17) 0.266(3) 0.4063(11) 0.054(6) Uiso 1 1 d U
H29 H 0.4224 0.1786 0.4387 0.065 Uiso 1 1 calc R
C30 C 0.3615(16) 0.390(3) -0.0279(8) 0.044(6) Uani 1 1 d U
H30A H 0.3568 0.5245 -0.0246 0.066 Uiso 1 1 calc R
H30B H 0.2930 0.3365 -0.0371 0.066 Uiso 1 1 calc R
H30C H 0.3965 0.3574 -0.0665 0.066 Uiso 1 1 calc R
C32 C 1.0238(12) -0.220(2) 0.5486(8) 0.019(4) Uani 1 1 d U
H32 H 1.0190 -0.2547 0.5006 0.023 Uiso 1 1 calc R
C33 C 0.9425(12) 0.159(3) 0.8306(8) 0.025(4) Uani 1 1 d U
C34 C 0.8717(15) 0.062(3) 0.8640(9) 0.029(4) Uani 1 1 d U
C35 C 0.8507(14) 0.143(3) 0.9275(8) 0.034(5) Uani 1 1 d U
H35 H 0.8031 0.0829 0.9504 0.040 Uiso 1 1 calc R
C36 C 0.8964(14) 0.309(3) 0.9583(8) 0.027(4) Uani 1 1 d U
C37 C 0.9719(14) 0.391(3) 0.9230(8) 0.028(4) Uani 1 1 d U
H37 H 1.0080 0.4963 0.9436 0.033 Uiso 1 1 calc R
C38 C 0.9945(14) 0.320(2) 0.8584(8) 0.023(4) Uani 1 1 d U
C39 C 0.8199(14) -0.113(3) 0.8324(9) 0.028(4) Uani 1 1 d U
H39A H 0.7863 -0.0898 0.7836 0.041 Uiso 1 1 calc R
H39B H 0.7692 -0.1523 0.8601 0.041 Uiso 1 1 calc R
H39C H 0.8706 -0.2113 0.8333 0.041 Uiso 1 1 calc R
C40 C 0.8765(13) 0.387(3) 1.0268(8) 0.027(4) Uani 1 1 d U
H40A H 0.8150 0.3309 1.0380 0.041 Uiso 1 1 calc R
H40B H 0.8673 0.5211 1.0222 0.041 Uiso 1 1 calc R
H40C H 0.9344 0.3600 1.0646 0.041 Uiso 1 1 calc R
C41 C 1.0750(14) 0.417(3) 0.8238(9) 0.034(5) Uiso 1 1 d U
H41A H 1.1307 0.3313 0.8212 0.051 Uiso 1 1 calc R
H41B H 1.1015 0.5251 0.8520 0.051 Uiso 1 1 calc R
H41C H 1.0439 0.4570 0.7760 0.051 Uiso 1 1 calc R
N3 N 0.9647(10) -0.0259(18) 0.6360(6) 0.013(3) Uiso 1 1 d U
N4 N 0.9596(11) 0.087(2) 0.7619(6) 0.022(3) Uani 1 1 d U
C6 C 0.6726(12) -0.087(3) 0.4345(8) 0.019(4) Uiso 1 1 d U
H6 H 0.6415 -0.0329 0.4700 0.022 Uiso 1 1 calc R
C7 C 0.7383(13) -0.223(3) 0.4536(9) 0.026(4) Uani 1 1 d U
H7 H 0.7505 -0.2684 0.5006 0.031 Uiso 1 1 calc R
C8 C 0.7916(11) -0.303(3) 0.4011(7) 0.021(3) Uiso 1 1 d U
H8 H 0.8427 -0.3941 0.4141 0.025 Uiso 1 1 calc R
C9 C 0.7664(11) -0.244(2) 0.3341(9) 0.018(3) Uani 1 1 d U
H9 H 0.7985 -0.3004 0.2996 0.021 Uiso 1 1 calc R
C10 C 0.6935(13) -0.100(2) 0.3119(8) 0.020(4) Uani 1 1 d U
C11 C 0.6540(12) -0.030(2) 0.2441(8) 0.020(4) Uani 1 1 d U
H11 H 0.6752 -0.0778 0.2033 0.024 Uiso 1 1 calc R
C12 C 0.5336(11) 0.172(3) 0.1710(7) 0.014(3) Uani 1 1 d U
C13 C 0.5640(14) 0.333(3) 0.1410(8) 0.025(4) Uani 1 1 d U
C14 C 0.5106(14) 0.405(3) 0.0769(8) 0.028(4) Uani 1 1 d U
H14 H 0.5339 0.5130 0.0573 0.033 Uiso 1 1 calc R
C15 C 0.4212(14) 0.313(3) 0.0417(8) 0.025(4) Uani 1 1 d U
N1 N 0.6462(10) -0.017(2) 0.3670(7) 0.021(3) Uani 1 1 d U
N2 N 0.5838(11) 0.1090(19) 0.2394(6) 0.021(3) Uani 1 1 d U
Cr1 Cr 0.54964(17) 0.1862(4) 0.33084(12) 0.0217(7) Uani 1 1 d U
C1 C 0.7114(12) 0.246(2) 0.6144(8) 0.023(4) Uiso 1 1 d U
H1 H 0.6591 0.1584 0.5996 0.027 Uiso 1 1 calc R
C2 C 0.7825(14) 0.324(3) 0.5739(9) 0.028(4) Uiso 1 1 d U
H2 H 0.7864 0.2877 0.5272 0.034 Uiso 1 1 calc R
C3 C 0.8437(15) 0.456(3) 0.6119(10) 0.038(5) Uiso 1 1 d U
H3 H 0.8942 0.5271 0.5953 0.046 Uiso 1 1 calc R
C4 C 0.8182(17) 0.469(4) 0.6804(12) 0.055(6) Uiso 1 1 d U
H4 H 0.8475 0.5497 0.7176 0.066 Uiso 1 1 calc R
C5 C 0.7387(18) 0.334(4) 0.6817(12) 0.060(6) Uani 1 1 d U
H5 H 0.7090 0.3076 0.7216 0.072 Uiso 1 1 calc R
Cr2 Cr 0.87852(17) 0.1733(4) 0.66996(12) 0.0215(7) Uani 1 1 d U

loop_
_atom_site_aniso_label
_atom_site_aniso_U_11
_atom_site_aniso_U_22
_atom_site_aniso_U_33
_atom_site_aniso_U_23
_atom_site_aniso_U_13
_atom_site_aniso_U_12
C16 0.014(8) 0.043(12) 0.018(8) 0.000(8) 0.005(6) 0.003(9)
C17 0.028(9) 0.028(10) 0.020(8) 0.001(8) 0.006(7) -0.010(9)
C18 0.035(10) 0.037(11) 0.022(8) -0.006(8) -0.001(7) 0.000(9)
C19 0.019(9) 0.039(11) 0.071(12) -0.024(11) 0.013(9) -0.004(8)
C20 0.048(12) 0.039(12) 0.034(10) 0.017(9) -0.019(9) -0.032(10)
C21 0.015(8) 0.015(8) 0.029(8) -0.009(7) 0.006(6) -0.007(7)
C22 0.018(7) 0.013(8) 0.047(9) -0.002(9) 0.012(6) 0.009(8)
C23 0.013(7) 0.019(8) 0.032(8) 0.000(8) 0.007(7) 0.008(7)
C25 0.011(8) 0.024(10) 0.037(9) 0.010(8) -0.002(7) 0.008(8)
C26 0.033(11) 0.044(14) 0.040(11) -0.002(10) 0.004(9) -0.020(11)
C30 0.046(13) 0.056(15) 0.024(9) 0.008(10) -0.007(9) 0.013(12)
C32 0.026(8) 0.013(8) 0.020(8) -0.005(7) 0.007(7) 0.013(7)
C33 0.014(7) 0.030(10) 0.031(8) 0.008(9) -0.001(7) 0.014(8)
C34 0.029(10) 0.027(10) 0.028(9) 0.012(9) 0.002(8) 0.000(9)
C35 0.034(10) 0.051(13) 0.017(8) 0.008(9) 0.006(7) 0.003(10)
C36 0.031(10) 0.026(10) 0.019(8) 0.005(8) -0.007(7) 0.013(8)
C37 0.027(9) 0.031(11) 0.021(8) 0.001(8) -0.008(7) -0.011(9)
C38 0.028(9) 0.017(9) 0.025(9) 0.006(8) 0.008(7) 0.008(8)
C39 0.020(9) 0.028(12) 0.035(9) 0.005(9) 0.008(8) 0.000(9)
C40 0.031(10) 0.018(10) 0.033(9) -0.004(8) 0.004(8) -0.005(9)
N4 0.035(8) 0.020(8) 0.009(6) 0.001(6) 0.003(6) 0.012(7)
C7 0.032(9) 0.022(8) 0.025(8) 0.004(7) 0.006(7) -0.011(8)
C9 0.022(8) 0.008(7) 0.026(8) 0.003(7) 0.011(7) 0.002(6)
C10 0.018(8) 0.008(8) 0.032(9) -0.004(7) 0.001(7) -0.011(7)
C11 0.031(9) 0.023(10) 0.010(7) 0.001(7) 0.011(7) -0.008(8)
C12 0.011(7) 0.020(8) 0.010(6) -0.003(8) -0.001(5) 0.002(8)
C13 0.029(9) 0.031(10) 0.017(8) 0.006(8) 0.010(7) -0.009(8)
C14 0.032(9) 0.032(11) 0.016(7) -0.002(8) -0.004(7) -0.012(9)
C15 0.037(10) 0.029(10) 0.009(7) 0.009(8) 0.002(7) 0.006(8)
N1 0.016(7) 0.025(7) 0.024(7) -0.009(6) 0.006(5) -0.001(6)
N2 0.037(8) 0.013(8) 0.014(6) 0.006(5) 0.007(6) 0.002(6)
Cr1 0.0265(14) 0.0199(16) 0.0185(13) 0.0025(15) 0.0039(11) 0.0053(16)
C5 0.065(13) 0.077(15) 0.052(11) 0.034(12) 0.044(10) 0.050(12)
Cr2 0.0244(14) 0.0213(16) 0.0186(12) 0.0018(15) 0.0033(11) 0.0059(16)

loop_
_atom_type_symbol
_atom_type_description
_atom_type_scat_dispersion_real
_atom_type_scat_dispersion_imag
_atom_type_scat_source
C C 0.0033 0.0016 'International Tables Vol C Tables 4.2.6.8 and 6.1.1.4'
H H 0.0000 0.0000 'International Tables Vol C Tables 4.2.6.8 and 6.1.1.4'
N N 0.0061 0.0033 'International Tables Vol C Tables 4.2.6.8 and 6.1.1.4'
Cr Cr 0.3209 0.6236 'International Tables Vol C Tables 4.2.6.8 and 6.1.1.4'

loop_
_geom_angle_atom_site_label_1
_geom_angle_atom_site_label_2
_geom_angle_atom_site_label_3
_geom_angle
C15 C16 C17 120.9(17)
C15 C16 H16 119.5
C17 C16 H16 119.5
C16 C17 C12 118.9(17)
C16 C17 C26 120.5(17)
C12 C17 C26 120.6(16)
C19 C18 C27 111.1(17)
C19 C18 Cr1 73.9(12)
C27 C18 Cr1 73.4(10)
C19 C18 H18 124.5
C27 C18 H18 124.5
Cr1 C18 H18 119.9
C18 C19 C29 105.4(18)
C18 C19 Cr1 70.6(11)
C29 C19 Cr1 71.2(12)
C18 C19 H19 127.3
C29 C19 H19 127.3
Cr1 C19 H19 122.6
C13 C20 H20A 109.5
C13 C20 H20B 109.5
H20A C20 H20B 109.5
C13 C20 H20C 109.5
H20A C20 H20C 109.5
H20B C20 H20C 109.5
C32 C21 N3 124.8(15)
C32 C21 H21 117.6
N3 C21 H21 117.6
C23 C22 C32 119.7(15)
C23 C22 H22 120.2
C32 C22 H22 120.2
C22 C23 C24 120.8(15)
C22 C23 H23 119.6
C24 C23 H23 119.6
C25 C24 N3 113.8(15)
C25 C24 C23 127.3(15)
N3 C24 C23 118.9(14)
N4 C25 C24 117.2(14)
N4 C25 H25 121.4
C24 C25 H25 121.4
C17 C26 H26A 109.5
C17 C26 H26B 109.5
H26A C26 H26B 109.5
C17 C26 H26C 109.5
H26A C26 H26C 109.5
H26B C26 H26C 109.5
C28 C27 C18 108.9(17)
C28 C27 Cr1 74.1(12)
C18 C27 Cr1 70.8(11)
C28 C27 H27 125.6
C18 C27 H27 125.6
Cr1 C27 H27 121.3
C27 C28 C29 108.6(17)
C27 C28 Cr1 72.0(11)
C29 C28 Cr1 70.6(12)
C27 C28 H28 125.7
C29 C28 H28 125.7
Cr1 C28 H28 123.3
C19 C29 C28 106(2)
C19 C29 Cr1 71.6(12)
C28 C29 Cr1 72.3(12)
C19 C29 H29 127.0
C28 C29 H29 127.0
Cr1 C29 H29 120.9
C15 C30 H30A 109.5
C15 C30 H30B 109.5
H30A C30 H30B 109.5
C15 C30 H30C 109.5
H30A C30 H30C 109.5
H30B C30 H30C 109.5
C21 C32 C22 117.9(15)
C21 C32 H32 121.0
C22 C32 H32 121.0
C38 C33 C34 123.8(17)
C38 C33 N4 118.8(15)
C34 C33 N4 117.3(18)
C33 C34 C35 115.9(19)
C33 C34 C39 121.5(17)
C35 C34 C39 122.6(18)
C36 C35 C34 124.4(18)
C36 C35 H35 117.8
C34 C35 H35 117.8
C35 C36 C37 115.5(16)
C35 C36 C40 123.4(18)
C37 C36 C40 120.9(18)
C38 C37 C36 122.8(17)
C38 C37 H37 118.6
C36 C37 H37 118.6
C33 C38 C37 117.3(16)
C33 C38 C41 123.3(16)
C37 C38 C41 119.4(17)
C34 C39 H39A 109.5
C34 C39 H39B 109.5
H39A C39 H39B 109.5
C34 C39 H39C 109.5
H39A C39 H39C 109.5
H39B C39 H39C 109.5
C36 C40 H40A 109.5
C36 C40 H40B 109.5
H40A C40 H40B 109.5
C36 C40 H40C 109.5
H40A C40 H40C 109.5
H40B C40 H40C 109.5
C38 C41 H41A 109.5
C38 C41 H41B 109.5
H41A C41 H41B 109.5
C38 C41 H41C 109.5
H41A C41 H41C 109.5
H41B C41 H41C 109.5
C21 N3 C24 117.8(13)
C21 N3 Cr2 128.0(10)
C24 N3 Cr2 114.2(10)
C25 N4 C33 122.6(13)
C25 N4 Cr2 115.1(10)
C33 N4 Cr2 122.3(11)
C7 C6 N1 124.9(16)
C7 C6 H6 117.5
N1 C6 H6 117.5
C6 C7 C8 119.1(15)
C6 C7 H7 120.5
C8 C7 H7 120.5
C9 C8 C7 118.3(16)
C9 C8 H8 120.9
C7 C8 H8 120.9
C8 C9 C10 123.4(16)
C8 C9 H9 118.3
C10 C9 H9 118.3
C11 C10 C9 130.7(16)
C11 C10 N1 112.8(15)
C9 C10 N1 116.4(14)
N2 C11 C10 117.3(14)
N2 C11 H11 121.3
C10 C11 H11 121.3
C13 C12 N2 121.4(14)
C13 C12 C17 119.2(14)
N2 C12 C17 119.3(16)
C12 C13 C14 122.2(17)
C12 C13 C20 119.8(15)
C14 C13 C20 117.9(17)
C13 C14 C15 119.3(18)
C13 C14 H14 120.3
C15 C14 H14 120.3
C16 C15 C14 119.4(15)
C16 C15 C30 120.4(18)
C14 C15 C30 120.1(19)
C6 N1 C10 117.7(14)
C6 N1 Cr1 129.3(11)
C10 N1 Cr1 112.9(10)
C11 N2 C12 119.3(13)
C11 N2 Cr1 114.7(10)
C12 N2 Cr1 125.5(11)
N2 Cr1 N1 82.0(5)
N2 Cr1 C18 105.8(6)
N1 Cr1 C18 171.6(6)
N2 Cr1 C27 122.2(6)
N1 Cr1 C27 137.0(6)
C18 Cr1 C27 35.9(6)
N2 Cr1 C29 154.7(7)
N1 Cr1 C29 114.1(7)
C18 Cr1 C29 59.8(7)
C27 Cr1 C29 59.7(8)
N2 Cr1 C19 118.9(7)
N1 Cr1 C19 142.8(7)
C18 Cr1 C19 35.5(7)
C27 Cr1 C19 60.2(7)
C29 Cr1 C19 37.2(8)
N2 Cr1 C28 155.5(7)
N1 Cr1 C28 113.1(6)
C18 Cr1 C28 58.5(7)
C27 Cr1 C28 34.0(7)
C29 Cr1 C28 37.0(7)
C19 Cr1 C28 60.9(7)
C5 C1 C2 103.6(17)
C5 C1 Cr2 68.1(10)
C2 C1 Cr2 70.6(9)
C5 C1 H1 128.2
C2 C1 H1 128.2
Cr2 C1 H1 124.8
C3 C2 C1 111.6(16)
C3 C2 Cr2 73.6(10)
C1 C2 Cr2 73.2(9)
C3 C2 H2 124.2
C1 C2 H2 124.2
Cr2 C2 H2 120.6
C2 C3 C4 108.3(18)
C2 C3 Cr2 72.0(11)
C4 C3 Cr2 71.0(13)
C2 C3 H3 125.9
C4 C3 H3 125.9
Cr2 C3 H3 122.9
C3 C4 C5 106.1(19)
C3 C4 Cr2 73.2(13)
C5 C4 Cr2 69.3(13)
C3 C4 H4 126.9
C5 C4 H4 126.9
Cr2 C4 H4 122.2
C1 C5 C4 110.3(18)
C1 C5 Cr2 75.8(11)
C4 C5 Cr2 73.6(12)
C1 C5 H5 124.9
C4 C5 H5 124.9
Cr2 C5 H5 117.4
N4 Cr2 N3 79.5(5)
N4 Cr2 C5 113.3(7)
N3 Cr2 C5 158.9(8)
N4 Cr2 C4 110.7(7)
N3 Cr2 C4 156.2(7)
C5 Cr2 C4 37.0(8)
N4 Cr2 C2 169.6(6)
N3 Cr2 C2 109.9(6)
C5 Cr2 C2 59.4(7)
C4 Cr2 C2 58.9(8)
N4 Cr2 C3 136.5(7)
N3 Cr2 C3 122.8(6)
C5 Cr2 C3 60.1(8)
C4 Cr2 C3 35.8(7)
C2 Cr2 C3 34.5(6)
N4 Cr2 C1 141.9(6)
N3 Cr2 C1 124.2(5)
C5 Cr2 C1 36.1(8)
C4 Cr2 C1 60.9(7)
C2 Cr2 C1 36.2(6)
C3 Cr2 C1 59.9(6)

loop_
_geom_bond_atom_site_label_1
_geom_bond_atom_site_label_2
_geom_bond_distance
C16 C15 1.39(3)
C16 C17 1.39(2)
C16 H16 0.9300
C17 C12 1.42(2)
C17 C26 1.50(3)
C18 C19 1.38(3)
C18 C27 1.39(2)
C18 Cr1 2.24(2)
C18 H18 0.9300
C19 C29 1.45(3)
C19 Cr1 2.284(18)
C19 H19 0.9300
C20 C13 1.52(2)
C20 H20A 0.9600
C20 H20B 0.9600
C20 H20C 0.9600
C21 C32 1.35(2)
C21 N3 1.350(19)
C21 H21 0.9300
C22 C23 1.33(2)
C22 C32 1.40(2)
C22 H22 0.9300
C23 C24 1.43(2)
C23 H23 0.9300
C24 C25 1.36(2)
C24 N3 1.37(2)
C25 N4 1.33(2)
C25 H25 0.9300
C26 H26A 0.9600
C26 H26B 0.9600
C26 H26C 0.9600
C27 C28 1.34(3)
C27 Cr1 2.275(18)
C27 H27 0.9300
C28 C29 1.45(3)
C28 Cr1 2.30(2)
C28 H28 0.9300
C29 Cr1 2.28(2)
C29 H29 0.9300
C30 C15 1.50(2)
C30 H30A 0.9600
C30 H30B 0.9600
C30 H30C 0.9600
C32 H32 0.9300
C33 C38 1.38(3)
C33 C34 1.40(3)
C33 N4 1.45(2)
C34 C35 1.40(3)
C34 C39 1.49(3)
C35 C36 1.40(3)
C35 H35 0.9300
C36 C37 1.42(3)
C36 C40 1.47(2)
C37 C38 1.40(2)
C37 H37 0.9300
C38 C41 1.51(3)
C39 H39A 0.9600
C39 H39B 0.9600
C39 H39C 0.9600
C40 H40A 0.9600
C40 H40B 0.9600
C40 H40C 0.9600
C41 H41A 0.9600
C41 H41B 0.9600
C41 H41C 0.9600
N3 Cr2 1.989(13)
N4 Cr2 1.958(12)
C6 C7 1.30(2)
C6 N1 1.35(2)
C6 H6 0.9300
C7 C8 1.43(2)
C7 H7 0.9300
C8 C9 1.32(2)
C8 H8 0.9300
C9 C10 1.41(2)
C9 H9 0.9300
C10 C11 1.38(2)
C10 N1 1.44(2)
C11 N2 1.34(2)
C11 H11 0.9300
C12 C13 1.37(2)
C12 N2 1.408(18)
C13 C14 1.38(2)
C14 C15 1.40(3)
C14 H14 0.9300
N1 Cr1 1.954(14)
N2 Cr1 1.943(12)
C1 C5 1.40(3)
C1 C2 1.42(2)
C1 Cr2 2.306(16)
C1 H1 0.9300
C2 C3 1.35(3)
C2 Cr2 2.272(17)
C2 H2 0.9300
C3 C4 1.40(3)
C3 Cr2 2.29(2)
C3 H3 0.9300
C4 C5 1.42(3)
C4 Cr2 2.26(2)
C4 H4 0.9300
C5 Cr2 2.207(19)
C5 H5 0.9300
